data_4111936
loop_
_publ_author_name
'Qisheng Lin'
'John D. Corbett'

_publ_section_title
;
 Electronic Tuning of Mg2Cu6Ga5. A Route to Crystalline Approximant and
 Quasicrystalline Phases
;
_journal_name_full 'Journal of the American Chemical Society'
_journal_page_first 12786
_journal_page_last 12787
_journal_paper_doi 10.1021/ja0539645
_journal_volume 127
_journal_year 2005
_chemical_formula_sum 'Cu10.5 Ga7.39 Mg0.17 Sc3'
_chemical_formula_weight 1321.33
_chemical_name_systematic
;
 ?
;
_space_group_IT_number 204
_symmetry_space_group_name_Hall '-I 2 2 3'
_symmetry_space_group_name_H-M 'I m -3'
_atom_sites_solution_hydrogens geom
_atom_sites_solution_primary direct
_atom_sites_solution_secondary difmap
_audit_creation_method SHELXL-97
_cell_angle_alpha 90.00
_cell_angle_beta 90.00
_cell_angle_gamma 90.00
_cell_formula_units_Z 8
_cell_length_a 13.5027(4)
_cell_length_b 13.5027(4)
_cell_length_c 13.5027(4)
_cell_measurement_temperature 293(2)
_cell_volume 2461.85(13)
_computing_structure_refinement 'SHELXL-97 (Sheldrick, 1997)'
_diffrn_ambient_temperature 293(2)
_diffrn_measured_fraction_theta_full 0.986
_diffrn_measured_fraction_theta_max 0.986
_diffrn_radiation_monochromator graphite
_diffrn_radiation_source 'fine-focus sealed tube'
_diffrn_radiation_type MoK\a
_diffrn_radiation_wavelength 0.71073
_diffrn_reflns_av_R_equivalents 0.0516
_diffrn_reflns_av_sigmaI/netI 0.0257
_diffrn_reflns_limit_h_max 17
_diffrn_reflns_limit_h_min -17
_diffrn_reflns_limit_k_max 16
_diffrn_reflns_limit_k_min -17
_diffrn_reflns_limit_l_max 17
_diffrn_reflns_limit_l_min -10
_diffrn_reflns_number 7815
_diffrn_reflns_theta_full 28.28
_diffrn_reflns_theta_max 28.28
_diffrn_reflns_theta_min 2.13
_exptl_absorpt_coefficient_mu 35.049
_exptl_crystal_colour Metallic
_exptl_crystal_density_diffrn 7.130
_exptl_crystal_F_000 4789
_exptl_crystal_size_max 0.16
_exptl_crystal_size_mid 0.15
_exptl_crystal_size_min 0.13
_refine_diff_density_max 5.607
_refine_diff_density_min -2.367
_refine_diff_density_rms 0.328
_refine_ls_extinction_coef 0.00019(4)
_refine_ls_extinction_expression Fc^*^=kFc[1+0.001xFc^2^\l^3^/sin(2\q)]^-1/4^
_refine_ls_extinction_method SHELXL
_refine_ls_goodness_of_fit_ref 1.102
_refine_ls_hydrogen_treatment mixed
_refine_ls_matrix_type full
_refine_ls_number_parameters 51
_refine_ls_number_reflns 570
_refine_ls_number_restraints 0
_refine_ls_restrained_S_all 1.102
_refine_ls_R_factor_all 0.0498
_refine_ls_R_factor_gt 0.0438
_refine_ls_shift/su_max 0.000
_refine_ls_shift/su_mean 0.000
_refine_ls_structure_factor_coef Fsqd
_refine_ls_weighting_details 'calc w=1/[\s^2^(Fo^2^)+(0.0259P)^2^+242.1817P] where P=(Fo^2^+2Fc^2^)/3'
_refine_ls_weighting_scheme calc
_refine_ls_wR_factor_gt 0.1003
_refine_ls_wR_factor_ref 0.1039
_reflns_number_gt 514
_reflns_number_total 570
_reflns_threshold_expression >2sigma(I)
_cod_data_source_file ja0539645rom20050623_050312.cif
_cod_data_source_block im3
_cod_original_formula_sum 'Cu10.50 Ga7.39 Mg0.17 Sc3'
_cod_database_code 4111936

loop_
_symmetry_equiv_pos_as_xyz
'x, y, z'
'-x, -y, z'
'-x, y, -z'
'x, -y, -z'
'z, x, y'
'z, -x, -y'
'-z, -x, y'
'-z, x, -y'
'y, z, x'
'-y, z, -x'
'y, -z, -x'
'-y, -z, x'
'x+1/2, y+1/2, z+1/2'
'-x+1/2, -y+1/2, z+1/2'
'-x+1/2, y+1/2, -z+1/2'
'x+1/2, -y+1/2, -z+1/2'
'z+1/2, x+1/2, y+1/2'
'z+1/2, -x+1/2, -y+1/2'
'-z+1/2, -x+1/2, y+1/2'
'-z+1/2, x+1/2, -y+1/2'
'y+1/2, z+1/2, x+1/2'
'-y+1/2, z+1/2, -x+1/2'
'y+1/2, -z+1/2, -x+1/2'
'-y+1/2, -z+1/2, x+1/2'
'-x, -y, -z'
'x, y, -z'
'x, -y, z'
'-x, y, z'
'-z, -x, -y'
'-z, x, y'
'z, x, -y'
'z, -x, y'
'-y, -z, -x'
'y, -z, x'
'-y, z, x'
'y, z, -x'
'-x+1/2, -y+1/2, -z+1/2'
'x+1/2, y+1/2, -z+1/2'
'x+1/2, -y+1/2, z+1/2'
'-x+1/2, y+1/2, z+1/2'
'-z+1/2, -x+1/2, -y+1/2'
'-z+1/2, x+1/2, y+1/2'
'z+1/2, x+1/2, -y+1/2'
'z+1/2, -x+1/2, y+1/2'
'-y+1/2, -z+1/2, -x+1/2'
'y+1/2, -z+1/2, x+1/2'
'-y+1/2, z+1/2, x+1/2'
'y+1/2, z+1/2, -x+1/2'

loop_
_atom_site_label
_atom_site_type_symbol
_atom_site_fract_x
_atom_site_fract_y
_atom_site_fract_z
_atom_site_U_iso_or_equiv
_atom_site_adp_type
_atom_site_occupancy
_atom_site_symmetry_multiplicity
_atom_site_calc_flag
_atom_site_refinement_flags
Ga1 Ga 0.0000 0.5000 0.18859(16) 0.0179(5) Uani 1 4 d S
Ga2 Ga 0.0000 0.40401(11) 0.34436(11) 0.0142(4) Uani 1 2 d S
Cu1 Cu -0.08983(18) 0.5000 0.5000 0.0213(6) Uani 1 4 d S
Cu2 Cu 0.15816(8) 0.29930(8) 0.38416(9) 0.0153(4) Uani 1 1 d .
Cu3 Cu 0.25697(16) 0.40857(12) 0.5000 0.0221(5) Uani 1 2 d S
Ga3 Ga 0.33721(13) 0.33721(13) 0.33721(13) 0.0324(9) Uani 0.913(16) 3 d SP
Mg3 Mg 0.33721(13) 0.33721(13) 0.33721(13) 0.0324(9) Uani 0.087(16) 3 d SP
Sc Sc 0.19910(17) 0.5000 0.31261(17) 0.0086(5) Uani 1 2 d S
Ga4 Ga 0.0857(12) 0.0000 0.0732(13) 0.163(10) Uani 0.300(9) 2 d SP
Ga5 Ga 0.2500 0.2500 0.2500 0.076(15) Uani 0.160(16) 6 d SP

loop_
_atom_site_aniso_label
_atom_site_aniso_U_11
_atom_site_aniso_U_22
_atom_site_aniso_U_33
_atom_site_aniso_U_23
_atom_site_aniso_U_13
_atom_site_aniso_U_12
Ga1 0.0115(10) 0.0288(12) 0.0133(10) 0.000 0.000 0.000
Ga2 0.0144(7) 0.0135(7) 0.0148(7) 0.0002(6) 0.000 0.000
Cu1 0.0118(11) 0.0397(15) 0.0124(11) 0.000 0.000 0.000
Cu2 0.0100(5) 0.0119(6) 0.0239(7) 0.0094(4) -0.0070(5) -0.0039(4)
Cu3 0.0475(12) 0.0106(8) 0.0082(7) 0.000 0.000 0.0128(8)
Ga3 0.0324(9) 0.0324(9) 0.0324(9) 0.0214(8) 0.0214(8) 0.0214(8)
Mg3 0.0324(9) 0.0324(9) 0.0324(9) 0.0214(8) 0.0214(8) 0.0214(8)
Sc 0.0100(11) 0.0068(10) 0.0090(10) 0.000 0.0005(8) 0.000
Ga4 0.067(10) 0.36(3) 0.061(8) 0.000 -0.038(6) 0.000
Ga5 0.076(15) 0.076(15) 0.076(15) 0.054(15) 0.054(15) 0..054(15)

loop_
_atom_type_symbol
_atom_type_description
_atom_type_scat_dispersion_real
_atom_type_scat_dispersion_imag
_atom_type_scat_source
Mg Mg 0.0486 0.0363 'International Tables Vol C Tables 4.2.6.8 and 6.1.1.4'
Sc Sc 0.2519 0.3716 'International Tables Vol C Tables 4.2.6.8 and 6.1.1.4'
Cu Cu 0.3201 1.2651 'International Tables Vol C Tables 4.2.6.8 and 6.1.1.4'
Ga Ga 0.2307 1.6083 'International Tables Vol C Tables 4.2.6.8 and 6.1.1.4'

loop_
_geom_angle_atom_site_label_1
_geom_angle_atom_site_label_2
_geom_angle_atom_site_label_3
_geom_angle
_geom_angle_site_symmetry_1
_geom_angle_site_symmetry_3
Ga2 Ga1 Ga2 118.50(11) 18_455 41
Ga2 Ga1 Ga2 115.80(5) 18_455 2_565
Ga2 Ga1 Ga2 115.80(5) 41 2_565
Ga2 Ga1 Ga2 115.80(5) 18_455 .
Ga2 Ga1 Ga2 115.80(5) 41 .
Ga2 Ga1 Ga2 63.29(9) 2_565 .
Ga2 Ga1 Cu2 61.62(3) 18_455 18_455
Ga2 Ga1 Cu2 122.57(5) 41 18_455
Ga2 Ga1 Cu2 111.71(7) 2_565 18_455
Ga2 Ga1 Cu2 61.65(4) . 18_455
Ga2 Ga1 Cu2 122.57(5) 18_455 20
Ga2 Ga1 Cu2 61.62(3) 41 20
Ga2 Ga1 Cu2 61.65(4) 2_565 20
Ga2 Ga1 Cu2 111.71(7) . 20
Cu2 Ga1 Cu2 172.93(11) 18_455 20
Ga2 Ga1 Cu2 61.62(3) 18_455 43_455
Ga2 Ga1 Cu2 122.57(5) 41 43_455
Ga2 Ga1 Cu2 61.65(4) 2_565 43_455
Ga2 Ga1 Cu2 111.71(7) . 43_455
Cu2 Ga1 Cu2 107.26(5) 18_455 43_455
Cu2 Ga1 Cu2 72.28(5) 20 43_455
Ga2 Ga1 Cu2 122.57(5) 18_455 41
Ga2 Ga1 Cu2 61.62(3) 41 41
Ga2 Ga1 Cu2 111.71(7) 2_565 41
Ga2 Ga1 Cu2 61.65(4) . 41
Cu2 Ga1 Cu2 72.28(5) 18_455 41
Cu2 Ga1 Cu2 107.26(5) 20 41
Cu2 Ga1 Cu2 172..93(11) 43_455 41
Ga2 Ga1 Cu1 62.51(5) 18_455 17_454
Ga2 Ga1 Cu1 62.51(5) 41 17_454
Ga2 Ga1 Cu1 173.83(7) 2_565 17_454
Ga2 Ga1 Cu1 122.89(6) . 17_454
Cu2 Ga1 Cu1 73.10(5) 18_455 17_454
Cu2 Ga1 Cu1 113.70(7) 20 17_454
Cu2 Ga1 Cu1 113.70(7) 43_455 17_454
Cu2 Ga1 Cu1 73.10(5) 41 17_454
Ga2 Ga1 Cu1 62.51(5) 18_455 41
Ga2 Ga1 Cu1 62.51(5) 41 41
Ga2 Ga1 Cu1 122.89(6) 2_565 41
Ga2 Ga1 Cu1 173.83(7) .. 41
Cu2 Ga1 Cu1 113.70(7) 18_455 41
Cu2 Ga1 Cu1 73.10(5) 20 41
Cu2 Ga1 Cu1 73.10(5) 43_455 41
Cu2 Ga1 Cu1 113..70(7) 41 41
Cu1 Ga1 Cu1 50.94(10) 17_454 41
Ga2 Ga1 Sc 62.67(5) 18_455 2_565
Ga2 Ga1 Sc 178.83(9) 41 2_565
Ga2 Ga1 Sc 63.25(5) 2_565 2_565
Ga2 Ga1 Sc 63.25(5) . 2_565
Cu2 Ga1 Sc 57.78(3) 18_455 2_565
Cu2 Ga1 Sc 117.90(5) 20 2_565
Cu2 Ga1 Sc 57.78(3) 43_455 2_565
Cu2 Ga1 Sc 117.90(5) 41 2_565
Cu1 Ga1 Sc 118.51(5) 17_454 2_565
Cu1 Ga1 Sc 118.51(5) 41 2_565
Ga2 Ga1 Sc 178.83(9) 18_455 .
Ga2 Ga1 Sc 62.67(5) 41 .
Ga2 Ga1 Sc 63.25(5) 2_565 .
Ga2 Ga1 Sc 63.25(5) . .
Cu2 Ga1 Sc 117.90(5) 18_455 .
Cu2 Ga1 Sc 57.78(3) 20 .
Cu2 Ga1 Sc 117.90(5) 43_455 .
Cu2 Ga1 Sc 57.78(3) 41 .
Cu1 Ga1 Sc 118.51(5) 17_454 .
Cu1 Ga1 Sc 118.51(5) 41 .
Sc Ga1 Sc 116.16(11) 2_565 .
Ga1 Ga2 Ga1 179.11(7) 45 .
Ga1 Ga2 Ga2 120.75(6) 45 2_565
Ga1 Ga2 Ga2 58.36(4) . 2_565
Ga1 Ga2 Cu2 63.08(4) 45 28
Ga1 Ga2 Cu2 117.27(4) . 28
Ga2 Ga2 Cu2 122.70(4) 2_565 28
Ga1 Ga2 Cu2 63.08(4) 45 .
Ga1 Ga2 Cu2 117.27(4) . .
Ga2 Ga2 Cu2 122.70(4) 2_565 .
Cu2 Ga2 Cu2 109.39(7) 28 .
Ga1 Ga2 Cu2 118.09(6) 45 18_455
Ga1 Ga2 Cu2 62.58(5) . 18_455
Ga2 Ga2 Cu2 108.62(4) 2_565 18_455
Cu2 Ga2 Cu2 59.57(5) 28 18_455
Cu2 Ga2 Cu2 117.68(6) . 18_455
Ga1 Ga2 Cu2 118.09(6) 45 41
Ga1 Ga2 Cu2 62.58(5) . 41
Ga2 Ga2 Cu2 108.62(4) 2_565 41
Cu2 Ga2 Cu2 117.68(6) 28 41
Cu2 Ga2 Cu2 59.57(5) . 41
Cu2 Ga2 Cu2 73.00(7) 18_455 41
Ga1 Ga2 Cu1 65.44(5) 45 25_566
Ga1 Ga2 Cu1 113.78(5) . 25_566
Ga2 Ga2 Cu1 61.89(3) 2_565 25_566
Cu2 Ga2 Cu1 117.23(7) 28 25_566
Cu2 Ga2 Cu1 74.80(5) . 25_566
Cu2 Ga2 Cu1 167.49(7) 18_455 25_566
Cu2 Ga2 Cu1 116.85(5) 41 25_566
Ga1 Ga2 Cu1 65.44(5) 45 .
Ga1 Ga2 Cu1 113.78(5) . .
Ga2 Ga2 Cu1 61.89(3) 2_565 .
Cu2 Ga2 Cu1 74.80(5) 28 .
Cu2 Ga2 Cu1 117.23(7) . .
Cu2 Ga2 Cu1 116.85(5) 18_455 .
Cu2 Ga2 Cu1 167.49(7) 41 .
Cu1 Ga2 Cu1 52.33(10) 25_566 .
Ga1 Ga2 Sc 70.60(7) 45 45
Ga1 Ga2 Sc 110.30(7) . 45
Ga2 Ga2 Sc 168.66(5) 2_565 45
Cu2 Ga2 Sc 60.71(4) 28 45
Cu2 Ga2 Sc 60.71(4) . 45
Cu2 Ga2 Sc 62.74(5) 18_455 45
Cu2 Ga2 Sc 62.74(5) 41 45
Cu1 Ga2 Sc 127.75(6) 25_566 45
Cu1 Ga2 Sc 127.75(6) . 45
Ga1 Ga2 Sc 110.00(5) 45 2_565
Ga1 Ga2 Sc 69.72(5) . 2_565
Ga2 Ga2 Sc 64.54(3) 2_565 2_565
Cu2 Ga2 Sc 62.21(3) 28 2_565
Cu2 Ga2 Sc 171..52(6) . 2_565
Cu2 Ga2 Sc 60.13(4) 18_455 2_565
Cu2 Ga2 Sc 124.25(7) 41 2_565
Cu1 Ga2 Sc 107.41(7) 25_566 2_565
Cu1 Ga2 Sc 60.85(6) . 2_565
Sc Ga2 Sc 113.17(4) 45 2_565
Ga1 Ga2 Sc 110.00(5) 45 .
Ga1 Ga2 Sc 69.72(5) . .
Ga2 Ga2 Sc 64.54(3) 2_565 .
Cu2 Ga2 Sc 171.52(6) 28 .
Cu2 Ga2 Sc 62.21(3) . .
Cu2 Ga2 Sc 124.25(7) 18_455 .
Cu2 Ga2 Sc 60.13(4) 41 .
Cu1 Ga2 Sc 60.85(6) 25_566 .
Cu1 Ga2 Sc 107.41(7) . .
Sc Ga2 Sc 113.17(4) 45 .
Sc Ga2 Sc 126.15(7) 2_565 .
Cu1 Cu1 Cu3 151.32(5) 25_566 3_556
Cu1 Cu1 Cu3 151.32(5) 25_566 25_566
Cu3 Cu1 Cu3 57.36(10) 3_556 25_566
Cu1 Cu1 Ga2 63.84(5) 25_566 25_566
Cu3 Cu1 Ga2 127.80(5) 3_556 25_566
Cu3 Cu1 Ga2 99.25(4) 25_566 25_566
Cu1 Cu1 Ga2 63.84(5) 25_566 26_556
Cu3 Cu1 Ga2 99.25(4) 3_556 26_556
Cu3 Cu1 Ga2 127.80(5) 25_566 26_556
Ga2 Cu1 Ga2 56.22(6) 25_566 26_556
Cu1 Cu1 Ga2 63.84(5) 25_566 .
Cu3 Cu1 Ga2 99.25(4) 3_556 .
Cu3 Cu1 Ga2 127.80(5) 25_566 .
Ga2 Cu1 Ga2 127.67(10) 25_566 .
Ga2 Cu1 Ga2 99.62(7) 26_556 .
Cu1 Cu1 Ga2 63.84(5) 25_566 2_565
Cu3 Cu1 Ga2 127.80(5) 3_556 2_565
Cu3 Cu1 Ga2 99.25(4) 25_566 2_565
Ga2 Cu1 Ga2 99.62(7) 25_566 2_565
Ga2 Cu1 Ga2 127.67(10) 26_556 2_565
Ga2 Cu1 Ga2 56.22(6) . 2_565
Cu1 Cu1 Ga1 64.53(5) 25_566 21_455
Cu3 Cu1 Ga1 144.15(8) 3_556 21_455
Cu3 Cu1 Ga1 86.79(5) 25_566 21_455
Ga2 Cu1 Ga1 52..05(4) 25_566 21_455
Ga2 Cu1 Ga1 103.64(6) 26_556 21_455
Ga2 Cu1 Ga1 103.64(6) . 21_455
Ga2 Cu1 Ga1 52.05(4) 2_565 21_455
Cu1 Cu1 Ga1 64.53(5) 25_566 45
Cu3 Cu1 Ga1 86.79(5) 3_556 45
Cu3 Cu1 Ga1 144.15(8) 25_566 45
Ga2 Cu1 Ga1 103.64(6) 25_566 45
Ga2 Cu1 Ga1 52.05(4) 26_556 45
Ga2 Cu1 Ga1 52.05(4) . 45
Ga2 Cu1 Ga1 103.64(6) 2_565 45
Ga1 Cu1 Ga1 129.06(10) 21_455 45
Cu1 Cu1 Sc 120.25(6) 25_566 25_566
Cu3 Cu1 Sc 63.77(6) 3_556 25_566
Cu3 Cu1 Sc 63.77(6) 25_566 25_566
Ga2 Cu1 Sc 64.03(4) 25_566 25_566
Ga2 Cu1 Sc 64.03(4) 26_556 25_566
Ga2 Cu1 Sc 151.89(3) . 25_566
Ga2 Cu1 Sc 151.89(3) 2_565 25_566
Ga1 Cu1 Sc 102.51(2) 21_455 25_566
Ga1 Cu1 Sc 102.51(2) 45 25_566
Cu1 Cu1 Sc 120.25(6) 25_566 2_565
Cu3 Cu1 Sc 63.77(6) 3_556 2_565
Cu3 Cu1 Sc 63.77(6) 25_566 2_565
Ga2 Cu1 Sc 151.89(3) 25_566 2_565
Ga2 Cu1 Sc 151.89(3) 26_556 2_565
Ga2 Cu1 Sc 64.03(4) . 2_565
Ga2 Cu1 Sc 64.03(4) 2_565 2_565
Ga1 Cu1 Sc 102.51(2) 21_455 2_565
Ga1 Cu1 Sc 102.51(2) 45 2_565
Sc Cu1 Sc 119.51(12) 25_566 2_565
Ga5 Cu2 Cu3 111.86(6) . .
Ga5 Cu2 Ga3 49.44(6) . .
Cu3 Cu2 Ga3 62.42(8) . .
Ga5 Cu2 Cu2 55.384(13) . 45
Cu3 Cu2 Cu2 124.99(7) . 45
Ga3 Cu2 Cu2 85.83(5) . 45
Ga5 Cu2 Cu2 55.384(13) . 41
Cu3 Cu2 Cu2 125.07(6) . 41
Ga3 Cu2 Cu2 85.83(5) . 41
Cu2 Cu2 Cu2 92.83(6) 45 41
Ga5 Cu2 Ga2 115.83(5) . .
Cu3 Cu2 Ga2 104.02(7) . .
Ga3 Cu2 Ga2 127.87(5) . .
Cu2 Cu2 Ga2 130.41(7) 45 .
Cu2 Cu2 Ga2 60.45(5) 41 .
Ga5 Cu2 Ga2 115.35(5) . 45
Cu3 Cu2 Ga2 103.34(5) . 45
Ga3 Cu2 Ga2 126.75(5) . 45
Cu2 Cu2 Ga2 59.97(5) 45 45
Cu2 Cu2 Ga2 131.15(7) 41 45
Ga2 Cu2 Ga2 105.08(4) . 45
Ga5 Cu2 Ga1 156.76(6) . 45
Cu3 Cu2 Ga1 91.38(6) . 45
Ga3 Cu2 Ga1 153.80(8) . 45
Cu2 Cu2 Ga1 111.43(7) 45 45
Cu2 Cu2 Ga1 111.74(5) 41 45
Ga2 Cu2 Ga1 55.30(5) . 45
Ga2 Cu2 Ga1 55.78(6) 45 45
Ga5 Cu2 Sc 86.54(5) . 45
Cu3 Cu2 Sc 161.60(8) . 45
Ga3 Cu2 Sc 135.98(9) . 45
Cu2 Cu2 Sc 64.81(6) 45 45
Cu2 Cu2 Sc 64.99(7) 41 45
Ga2 Cu2 Sc 66.02(5) . 45
Ga2 Cu2 Sc 66.67(6) 45 45
Ga1 Cu2 Sc 70.22(5) 45 45
Ga5 Cu2 Sc 84.61(5) . .
Cu3 Cu2 Sc 64.22(6) . .
Ga3 Cu2 Sc 63.49(5) . .
Cu2 Cu2 Sc 139.94(5) 45 .
Cu2 Cu2 Sc 61.58(5) 41 .
Ga2 Cu2 Sc 65.58(6) . .
Ga2 Cu2 Sc 159.85(7) 45 .
Ga1 Cu2 Sc 106.82(7) 45 .
Sc Cu2 Sc 120.15(7) 45 .
Ga5 Cu2 Sc 84.43(4) . 5
Cu3 Cu2 Sc 64.22(6) . 5
Ga3 Cu2 Sc 63.38(5) . 5
Cu2 Cu2 Sc 61.47(5) 45 5
Cu2 Cu2 Sc 139.76(4) 41 5
Ga2 Cu2 Sc 159.67(6) . 5
Ga2 Cu2 Sc 64.53(6) 45 5
Ga1 Cu2 Sc 106.62(5) 45 5
Sc Cu2 Sc 119.89(7) 45 5
Sc Cu2 Sc 117.89(10) . 5
Ga4 Cu3 Cu3 88.1(4) 41 27_565
Ga4 Cu3 Cu2 123.1(3) 41 .
Cu3 Cu3 Cu2 125.66(4) 27_565 .
Ga4 Cu3 Cu2 123.1(3) 41 26_556
Cu3 Cu3 Cu2 125.66(4) 27_565 26_556
Cu2 Cu3 Cu2 76.36(8) . 26_556
Ga4 Cu3 Cu1 149.4(4) 41 25_566
Cu3 Cu3 Cu1 61.32(5) 27_565 25_566
Cu2 Cu3 Cu1 79.47(7) . 25_566
Cu2 Cu3 Cu1 79.47(7) 26_556 25_566
Ga4 Cu3 Mg3 66.50(19) 41 26_556
Cu3 Cu3 Mg3 111.46(5) 27_565 26_556
Cu2 Cu3 Mg3 121.31(8) . 26_556
Cu2 Cu3 Mg3 59.18(7) 26_556 26_556
Cu1 Cu3 Mg3 122.45(6) 25_566 26_556
Ga4 Cu3 Ga3 66.50(19) 41 26_556
Cu3 Cu3 Ga3 111.46(5) 27_565 26_556
Cu2 Cu3 Ga3 121.31(8) . 26_556
Cu2 Cu3 Ga3 59.18(7) 26_556 26_556
Cu1 Cu3 Ga3 122.45(6) 25_566 26_556
Mg3 Cu3 Ga3 0.00(12) 26_556 26_556
Ga4 Cu3 Ga3 66.50(19) 41 .
Cu3 Cu3 Ga3 111.46(5) 27_565 .
Cu2 Cu3 Ga3 59.18(7) . .
Cu2 Cu3 Ga3 121.31(8) 26_556 .
Cu1 Cu3 Ga3 122.45(6) 25_566 .
Mg3 Cu3 Ga3 113.18(8) 26_556 .
Ga3 Cu3 Ga3 113.18(8) 26_556 .
Ga4 Cu3 Ga4 35.2(4) 41 14
Cu3 Cu3 Ga4 62.2(2) 27_565 14
Cu2 Cu3 Ga4 157.7(2) . 14
Cu2 Cu3 Ga4 117.7(3) 26_556 14
Cu1 Cu3 Ga4 118.69(17) 25_566 14
Mg3 Cu3 Ga4 61.9(3) 26_556 14
Ga3 Cu3 Ga4 61.9(3) 26_556 14
Ga3 Cu3 Ga4 98.7(3) . 14
Ga4 Cu3 Ga4 35.2(4) 41 37
Cu3 Cu3 Ga4 62.2(2) 27_565 37
Cu2 Cu3 Ga4 117.7(3) . 37
Cu2 Cu3 Ga4 157.7(2) 26_556 37
Cu1 Cu3 Ga4 118.69(17) 25_566 37
Mg3 Cu3 Ga4 98.7(3) 26_556 37
Ga3 Cu3 Ga4 98.7(3) 26_556 37
Ga3 Cu3 Ga4 61.9(3) . 37
Ga4 Cu3 Ga4 43.8(6) 14 37
Ga4 Cu3 Sc 104.65(19) 41 26_556
Cu3 Cu3 Sc 65.00(4) 27_565 26_556
Cu2 Cu3 Sc 129.84(9) . 26_556
Cu2 Cu3 Sc 64.54(4) 26_556 26_556
Cu1 Cu3 Sc 64.06(5) 25_566 26_556
Mg3 Cu3 Sc 62.73(4) 26_556 26_556
Ga3 Cu3 Sc 62.73(4) 26_556 26_556
Ga3 Cu3 Sc 170.94(12) . 26_556
Ga4 Cu3 Sc 72.2(2) 14 26_556
Ga4 Cu3 Sc 109.9(3) 37 26_556
Ga5 Ga3 Cu2 58.70(7) . .
Ga5 Ga3 Cu2 58.70(7) . 9
Cu2 Ga3 Cu2 95.46(9) . 9
Ga5 Ga3 Cu2 58.70(7) . 5
Cu2 Ga3 Cu2 95..46(9) . 5
Cu2 Ga3 Cu2 95.46(9) 9 5
Ga5 Ga3 Cu3 117.11(8) . 5
Cu2 Ga3 Cu3 128.14(4) . 5
Cu2 Ga3 Cu3 128.06(4) 9 5
Cu2 Ga3 Cu3 58.40(5) 5 5
Ga5 Ga3 Cu3 117.11(8) . .
Cu2 Ga3 Cu3 58.40(5) . .
Cu2 Ga3 Cu3 128.14(4) 9 .
Cu2 Ga3 Cu3 128.06(4) 5 .
Cu3 Ga3 Cu3 100.87(9) 5 .
Ga5 Ga3 Cu3 117.11(8) . 9
Cu2 Ga3 Cu3 128.06(4) . 9
Cu2 Ga3 Cu3 58.40(5) 9 9
Cu2 Ga3 Cu3 128.14(4) 5 9
Cu3 Ga3 Cu3 100.87(9) 5 9
Cu3 Ga3 Cu3 100.87(9) . 9
Ga5 Ga3 Ga4 161.01(19) . 45
Cu2 Ga3 Ga4 139.5(3) . 45
Cu2 Ga3 Ga4 114.5(4) 9 45
Cu2 Ga3 Ga4 107.3(3) 5 45
Cu3 Ga3 Ga4 50.8(4) 5 45
Cu3 Ga3 Ga4 81.4(2) . 45
Cu3 Ga3 Ga4 59.3(5) 9 45
Ga5 Ga3 Ga4 161.01(19) . 41
Cu2 Ga3 Ga4 107.3(3) . 41
Cu2 Ga3 Ga4 139.5(3) 9 41
Cu2 Ga3 Ga4 114.5(4) 5 41
Cu3 Ga3 Ga4 59.3(5) 5 41
Cu3 Ga3 Ga4 50.8(4) . 41
Cu3 Ga3 Ga4 81.4(2) 9 41
Ga4 Ga3 Ga4 32.7(3) 45 41
Ga5 Ga3 Ga4 161.01(19) . 37
Cu2 Ga3 Ga4 114.5(4) . 37
Cu2 Ga3 Ga4 107.3(3) 9 37
Cu2 Ga3 Ga4 139.5(3) 5 37
Cu3 Ga3 Ga4 81.4(2) 5 37
Cu3 Ga3 Ga4 59.3(5) . 37
Cu3 Ga3 Ga4 50.8(4) 9 37
Ga4 Ga3 Ga4 32.7(3) 45 37
Ga4 Ga3 Ga4 32.7(3) 41 37
Ga5 Ga3 Sc 90.01(7) . 5
Cu2 Ga3 Sc 64.81(5) . 5
Cu2 Ga3 Sc 148.72(13) 9 5
Cu2 Ga3 Sc 64.62(5) 5 5
Cu3 Ga3 Sc 63.51(6) 5 5
Cu3 Ga3 Sc 63.62(5) . 5
Cu3 Ga3 Sc 152.88(14) 9 5
Ga4 Ga3 Sc 95.1(4) 45 5
Ga4 Ga3 Sc 71.6(2) 41 5
Ga4 Ga3 Sc 103.1(3) 37 5
Ga5 Ga3 Sc 90.01(7) . .
Cu2 Ga3 Sc 64.62(5) . .
Cu2 Ga3 Sc 64.81(5) 9 .
Cu2 Ga3 Sc 148.72(13) 5 .
Cu3 Ga3 Sc 152.88(14) 5 .
Cu3 Ga3 Sc 63.51(6) . .
Cu3 Ga3 Sc 63.62(5) 9 .
Ga4 Ga3 Sc 103.1(3) 45 .
Ga4 Ga3 Sc 95.1(4) 41 .
Ga4 Ga3 Sc 71.6(2) 37 .
Sc Ga3 Sc 120.0 5 .
Cu2 Sc Cu2 97.18(8) 41 20
Cu2 Sc Mg3 151.96(9) 41 27_565
Cu2 Sc Mg3 75.30(7) 20 27_565
Cu2 Sc Ga3 151.96(9) 41 27_565
Cu2 Sc Ga3 75.30(7) 20 27_565
Mg3 Sc Ga3 0.00(2) 27_565 27_565
Cu2 Sc Ga3 75.30(7) 41 .
Cu2 Sc Ga3 151.96(9) 20 .
Mg3 Sc Ga3 98.50(13) 27_565 .
Ga3 Sc Ga3 98.50(13) 27_565 .
Cu2 Sc Cu3 151.89(7) 41 27_565
Cu2 Sc Cu3 104.37(5) 20 27_565
Mg3 Sc Cu3 53.77(5) 27_565 27_565
Ga3 Sc Cu3 53.77(5) 27_565 27_565
Ga3 Sc Cu3 92.82(9) . 27_565
Cu2 Sc Cu3 104.37(5) 41 .
Cu2 Sc Cu3 151.89(7) 20 .
Mg3 Sc Cu3 92.82(9) 27_565 .
Ga3 Sc Cu3 92.82(9) 27_565 .
Ga3 Sc Cu3 53.77(5) . .
Cu3 Sc Cu3 49.99(7) 27_565 .
Cu2 Sc Cu3 104.20(7) 41 9
Cu2 Sc Cu3 104.20(7) 20 9
Mg3 Sc Cu3 53.72(5) 27_565 9
Ga3 Sc Cu3 53.72(5) 27_565 9
Ga3 Sc Cu3 53.72(5) . 9
Cu3 Sc Cu3 87.93(10) 27_565 9
Cu3 Sc Cu3 87.93(10) . 9
Cu2 Sc Cu1 105.05(7) 41 25_566
Cu2 Sc Cu1 105.05(7) 20 25_566
Mg3 Sc Cu1 103.00(6) 27_565 25_566
Ga3 Sc Cu1 103.00(6) 27_565 25_566
Ga3 Sc Cu1 103.00(6) . 25_566
Cu3 Sc Cu1 52.17(6) 27_565 25_566
Cu3 Sc Cu1 52.17(6) . 25_566
Cu3 Sc Cu1 135.12(10) 9 25_566
Cu2 Sc Cu2 142.59(9) 41 27_565
Cu2 Sc Cu2 53.61(4) 20 27_565
Mg3 Sc Cu2 51.89(4) 27_565 27_565
Ga3 Sc Cu2 51.89(4) 27_565 27_565
Ga3 Sc Cu2 141.65(11) .. 27_565
Cu3 Sc Cu2 51.25(5) 27_565 27_565
Cu3 Sc Cu2 98.96(7) . 27_565
Cu3 Sc Cu2 105.49(5) 9 27_565
Cu1 Sc Cu2 67.67(5) 25_566 27_565
Cu2 Sc Cu2 53.61(4) 41 .
Cu2 Sc Cu2 142.59(9) 20 .
Mg3 Sc Cu2 141.65(11) 27_565 .
Ga3 Sc Cu2 141.65(11) 27_565 .
Ga3 Sc Cu2 51.89(4) . .
Cu3 Sc Cu2 98.96(7) 27_565 .
Cu3 Sc Cu2 51.25(5) . .
Cu3 Sc Cu2 105.49(5) 9 .
Cu1 Sc Cu2 67.67(5) 25_566 .
Cu2 Sc Cu2 135.34(10) 27_565 .
Ga4 Ga4 Ga4 118.4(6) 34 5
Ga4 Ga4 Ga4 60.000(1) 34 6
Ga4 Ga4 Ga4 98.2(13) 5 6
Ga4 Ga4 Ga4 80.4(18) 34 9
Ga4 Ga4 Ga4 60.000(1) 5 9
Ga4 Ga4 Ga4 118.4(6) 6 9
Ga4 Ga4 Ga4 96.3(11) 34 26
Ga4 Ga4 Ga4 49.8(9) 5 26
Ga4 Ga4 Ga4 49.8(9) 6 26
Ga4 Ga4 Ga4 96.3(11) 9 26
Ga4 Ga4 Cu3 85.2(14) 34 45
Ga4 Ga4 Cu3 130.5(9) 5 45
Ga4 Ga4 Cu3 130.5(9) 6 45
Ga4 Ga4 Cu3 85.2(14) 9 45
Ga4 Ga4 Cu3 178.1(4) 26 45
Ga4 Ga4 Ga4 40.9(6) 34 2
Ga4 Ga4 Ga4 83.7(11) 5 2
Ga4 Ga4 Ga4 83.7(11) 6 2
Ga4 Ga4 Ga4 40.9(6) 9 2
Ga4 Ga4 Ga4 90.0 26 2
Cu3 Ga4 Ga4 91.9(4) 45 2
Ga4 Ga4 Ga4 30.8(3) 34 29
Ga4 Ga4 Ga4 90.0 5 29
Ga4 Ga4 Ga4 48.3(11) 6 29
Ga4 Ga4 Ga4 73..08(5) 9 29
Ga4 Ga4 Ga4 67.9(4) 26 29
Cu3 Ga4 Ga4 113.8(7) 45 29
Ga4 Ga4 Ga4 35.35(3) 2 29
Ga4 Ga4 Ga4 61.0(11) 34 33
Ga4 Ga4 Ga4 73.08(5) 5 33
Ga4 Ga4 Ga4 30.8(3) 6 33
Ga4 Ga4 Ga4 90.0 9 33
Ga4 Ga4 Ga4 35.35(3) 26 33
Cu3 Ga4 Ga4 146.1(3) 45 33
Ga4 Ga4 Ga4 63.9(4) 2 33
Ga4 Ga4 Ga4 33.84(10) 29 33
Ga4 Ga4 Ga4 73.08(5) 34 30
Ga4 Ga4 Ga4 48.3(11) 5 30
Ga4 Ga4 Ga4 90.0 6 30
Ga4 Ga4 Ga4 30.8(3) 9 30
Ga4 Ga4 Ga4 67.9(4) 26 30
Cu3 Ga4 Ga4 113.8(7) 45 30
Ga4 Ga4 Ga4 35.35(3) 2 30
Ga4 Ga4 Ga4 52.2(7) 29 30
Ga4 Ga4 Ga4 60.0 33 30
Ga4 Ga4 Ga4 90.0 34 10
Ga4 Ga4 Ga4 30.8(3) 5 10
Ga4 Ga4 Ga4 73.08(5) 6 10
Ga4 Ga4 Ga4 61.0(11) 9 10
Ga4 Ga4 Ga4 35.35(3) 26 10
Cu3 Ga4 Ga4 146.1(3) 45 10
Ga4 Ga4 Ga4 63..9(4) 2 10
Ga4 Ga4 Ga4 60.0 29 10
Ga4 Ga4 Ga4 44.1(7) 33 10
Ga4 Ga4 Ga4 33.84(10) 30 10
Ga4 Ga4 Cu3 161.5(16) 34 37
Ga4 Ga4 Cu3 59.7(11) 5 37
Ga4 Ga4 Cu3 101.5(16) 6 37
Ga4 Ga4 Cu3 110.3(10) 9 37
Ga4 Ga4 Cu3 68.1(3) 26 37
Cu3 Ga4 Cu3 110.2(4) 45 37
Ga4 Ga4 Cu3 143.34(18) 2 37
Ga4 Ga4 Cu3 136.0(6) 29 37
Ga4 Ga4 Cu3 102.9(4) 33 37
Ga4 Ga4 Cu3 108.00(19) 30 37
Ga4 Ga4 Cu3 82.7(6) 10 37
Mg3 Ga5 Ga3 0.0(2) 37 37
Mg3 Ga5 Ga3 180.00(8) 37 .
Ga3 Ga5 Ga3 180.00(8) 37 .
Mg3 Ga5 Cu2 71.86(3) 37 45
Ga3 Ga5 Cu2 71.86(3) 37 45
Ga3 Ga5 Cu2 108.14(3) . 45
Mg3 Ga5 Cu2 108.14(3) 37 .
Ga3 Ga5 Cu2 108.14(3) 37 .
Ga3 Ga5 Cu2 71.86(3) . .
Cu2 Ga5 Cu2 69.23(3) 45 .
Mg3 Ga5 Cu2 108.14(3) 37 5
Ga3 Ga5 Cu2 108.14(3) 37 5
Ga3 Ga5 Cu2 71.86(3) . 5
Cu2 Ga5 Cu2 69.23(3) 45 5
Cu2 Ga5 Cu2 110.77(3) . 5
Mg3 Ga5 Cu2 71.86(3) 37 41
Ga3 Ga5 Cu2 71.86(3) 37 41
Ga3 Ga5 Cu2 108.14(3) . 41
Cu2 Ga5 Cu2 110.77(3) 45 41
Cu2 Ga5 Cu2 69.23(3) . 41
Cu2 Ga5 Cu2 180.0 5 41
Mg3 Ga5 Cu2 108.14(3) 37 9
Ga3 Ga5 Cu2 108.14(3) 37 9
Ga3 Ga5 Cu2 71.86(3) . 9
Cu2 Ga5 Cu2 180.00(6) 45 9
Cu2 Ga5 Cu2 110.77(3) . 9
Cu2 Ga5 Cu2 110.77(3) 5 9
Cu2 Ga5 Cu2 69.23(3) 41 9
Mg3 Ga5 Cu2 71.86(3) 37 37
Ga3 Ga5 Cu2 71.86(3) 37 37
Ga3 Ga5 Cu2 108.14(3) . 37
Cu2 Ga5 Cu2 110.77(3) 45 37
Cu2 Ga5 Cu2 180.0 . 37
Cu2 Ga5 Cu2 69.23(3) 5 37
Cu2 Ga5 Cu2 110.77(3) 41 37
Cu2 Ga5 Cu2 69.23(3) 9 37

loop_
_geom_bond_atom_site_label_1
_geom_bond_atom_site_label_2
_geom_bond_distance
_geom_bond_site_symmetry_2
Ga1 Ga2 2.4453(18) 18_455
Ga1 Ga2 2.4453(18) 41
Ga1 Ga2 2.471(2) 2_565
Ga1 Ga2 2.471(2) .
Ga1 Cu2 2.6522(12) 18_455
Ga1 Cu2 2.6522(12) 20
Ga1 Cu2 2.6522(12) 43_455
Ga1 Cu2 2.6522(12) 41
Ga1 Cu1 2.821(2) 17_454
Ga1 Cu1 2.821(2) 41
Ga1 Sc 3.167(3) 2_565
Ga1 Sc 3.167(3) .
Ga2 Ga1 2.4453(18) 45
Ga2 Ga2 2.592(3) 2_565
Ga2 Cu2 2.6169(14) 28
Ga2 Cu2 2.6169(14) .
Ga2 Cu2 2.6295(16) 18_455
Ga2 Cu2 2.6295(16) 41
Ga2 Cu1 2.7510(17) 25_566
Ga2 Cu1 2.7510(17) .
Ga2 Sc 2.983(3) 45
Ga2 Sc 3.015(2) 2_565
Ga2 Sc 3..015(2) .
Cu1 Cu1 2.426(5) 25_566
Cu1 Cu3 2.572(3) 3_556
Cu1 Cu3 2.572(3) 25_566
Cu1 Ga2 2.7510(17) 25_566
Cu1 Ga2 2.7510(17) 26_556
Cu1 Ga2 2.7510(17) 2_565
Cu1 Ga1 2.821(2) 21_455
Cu1 Ga1 2.821(2) 45
Cu1 Sc 2.929(3) 25_566
Cu1 Sc 2.929(3) 2_565
Cu2 Ga5 2.2940(13) .
Cu2 Cu3 2.530(2) .
Cu2 Ga3 2.551(2) .
Cu2 Cu2 2.6063(17) 45
Cu2 Cu2 2.6063(17) 41
Cu2 Ga2 2.6295(16) 45
Cu2 Ga1 2.6522(12) 45
Cu2 Sc 2.8475(18) 45
Cu2 Sc 2.9296(14) .
Cu2 Sc 2.937(2) 5
Cu3 Ga4 2.295(17) 41
Cu3 Cu3 2.469(3) 27_565
Cu3 Cu2 2.530(2) 26_556
Cu3 Cu1 2.572(3) 25_566
Cu3 Mg3 2.6333(17) 26_556
Cu3 Ga3 2.6333(17) 26_556
Cu3 Ga3 2.6333(17) .
Cu3 Ga4 2.649(18) 14
Cu3 Ga4 2.649(18) 37
Cu3 Sc 2.922(2) 26_556
Ga3 Ga5 2.040(3) .
Ga3 Cu2 2.551(2) 9
Ga3 Cu2 2.551(2) 5
Ga3 Cu3 2.6333(17) 5
Ga3 Cu3 2.6333(17) 9
Ga3 Ga4 2.717(7) 45
Ga3 Ga4 2.717(7) 41
Ga3 Ga4 2.717(7) 37
Ga3 Sc 2.9017(15) 5
Ga3 Sc 2.9017(15) .
Sc Cu2 2.8475(18) 41
Sc Cu2 2.8475(18) 20
Sc Mg3 2.9017(15) 27_565
Sc Ga3 2.9017(15) 27_565
Sc Cu3 2.922(2) 27_565
Sc Cu3 2.926(3) 9
Sc Cu1 2.929(3) 25_566
Sc Cu2 2.9296(14) 27_565
Ga4 Ga4 1.531(11) 34
Ga4 Ga4 1.531(11) 5
Ga4 Ga4 1.531(11) 6
Ga4 Ga4 1.531(11) 9
Ga4 Ga4 1.98(4) 26
Ga4 Cu3 2.295(17) 45
Ga4 Ga4 2.31(3) 2
Ga4 Ga4 2.630(19) 29
Ga4 Ga4 2.630(19) 33
Ga4 Ga4 2.630(19) 30
Ga4 Ga4 2.630(19) 10
Ga4 Cu3 2.649(18) 37
Ga5 Mg3 2.040(3) 37
Ga5 Ga3 2.040(3) 37
Ga5 Cu2 2.2940(13) 45
Ga5 Cu2 2.2940(13) 5
Ga5 Cu2 2.2940(13) 41
Ga5 Cu2 2.2940(13) 9
Ga5 Cu2 2.2940(13) 37
